data_4085023
loop_
_publ_author_name
'Bugenhagen, Bernhard E. C.'
'Brinn, Lisa'
'Prosenc, Marc H.'

_publ_section_title
;
 Syntheses, Structures, and Properties of Substituted
 Co(C5Me5)(2,7-di(OCH3)fluorenido Co(II) and Co(III) Complexes
;
_journal_issue 24
_journal_name_full Organometallics
_journal_page_first 7015
_journal_paper_doi 10.1021/om500928w
_journal_volume 33
_journal_year 2014
_chemical_formula_moiety 'C25 H28 Co O2, B F4'
_chemical_formula_sum 'C25 H28 B Co F4 O2'
_chemical_formula_weight 506.21
_space_group_crystal_system monoclinic
_space_group_IT_number 14
_space_group_name_Hall '-P 2yn'
_space_group_name_H-M_alt 'P 1 21/n 1'
_symmetry_space_group_name_Hall '-P 2yn'
_symmetry_space_group_name_H-M 'P 1 21/n 1'
_atom_sites_solution_hydrogens geom
_atom_sites_solution_primary heavy
_cell_angle_alpha 90
_cell_angle_beta 103.727(2)
_cell_angle_gamma 90
_cell_formula_units_Z 4
_cell_length_a 9.8337(2)
_cell_length_b 19.9117(5)
_cell_length_c 11.9202(3)
_cell_measurement_reflns_used 5478
_cell_measurement_temperature 100.0(1)
_cell_measurement_theta_max 35.5807
_cell_measurement_theta_min 6.8547
_cell_volume 2267.38(9)
_computing_cell_refinement
;
CrysAlisPro, Agilent Technologies,
Version 1.171.36.28 (release 01-02-2013 CrysAlis171 .NET)
(compiled Feb  1 2013,16:14:44)
;
_computing_data_collection
;
CrysAlisPro, Agilent Technologies,
Version 1.171.36.28 (release 01-02-2013 CrysAlis171 .NET)
(compiled Feb  1 2013,16:14:44)
;
_computing_data_reduction
;
CrysAlisPro, Agilent Technologies,
Version 1.171.36.28 (release 01-02-2013 CrysAlis171 .NET)
(compiled Feb  1 2013,16:14:44)
;
_computing_molecular_graphics
;
O. V. Dolomanov, L. J. Bourhis, R. J. Gildea, J. A. K. Howard and H. Puschmann,
OLEX2: a complete structure solution, refinement and analysis program.
J. Appl. Cryst. (2009). 42, 339-341.
;
_computing_publication_material
;
O. V. Dolomanov, L. J. Bourhis, R. J. Gildea, J. A. K. Howard and H. Puschmann,
OLEX2: a complete structure solution, refinement and analysis program.
J. Appl. Cryst. (2009). 42, 339-341.
;
_computing_structure_refinement
;
XL, G.M. Sheldrick, Acta Cryst.
(2008). A64, 112-122
;
_computing_structure_solution
;
XS, G.M. Sheldrick, Acta Cryst.
(2008). A64, 112-122
;
_diffrn_ambient_temperature 100.0(1)
_diffrn_detector_area_resol_mean 10.4127
_diffrn_measured_fraction_theta_full 0.9852
_diffrn_measured_fraction_theta_max 0.9852
_diffrn_measurement_details
;
  1 omega -130.00  -44.00   1.0000  140.7900
omega____ theta____ kappa____ phi______ frames
    -      -52.4271  -57.0000  150.0000 86

  2 omega    4.00   96.00   1.0000  140.7900
omega____ theta____ kappa____ phi______ frames
    -       52.5834 -125.0000  -90.0000 92

  3 omega   27.00  124.00   1.0000  140.7900
omega____ theta____ kappa____ phi______ frames
    -       52.5834   57.0000    0.0000 97
;
_diffrn_measurement_device_type 'SuperNova, Dual, Cu at zero, Atlas'
_diffrn_measurement_method '\w scans'
_diffrn_orient_matrix_UB_11 0.0273546000
_diffrn_orient_matrix_UB_12 -0.0183793000
_diffrn_orient_matrix_UB_13 -0.0406604000
_diffrn_orient_matrix_UB_21 -0.0293593000
_diffrn_orient_matrix_UB_22 0.0237306000
_diffrn_orient_matrix_UB_23 -0.0433763000
_diffrn_orient_matrix_UB_31 0.0624802000
_diffrn_orient_matrix_UB_32 0.0191899000
_diffrn_orient_matrix_UB_33 0.0147083000
_diffrn_radiation_monochromator mirror
_diffrn_radiation_type 'Mo K\a'
_diffrn_radiation_wavelength 0.7107
_diffrn_reflns_av_R_equivalents 0.0382
_diffrn_reflns_av_unetI/netI 0.0532
_diffrn_reflns_Laue_measured_fraction_full 0.971
_diffrn_reflns_Laue_measured_fraction_max 0.986
_diffrn_reflns_limit_h_max 15
_diffrn_reflns_limit_h_min -15
_diffrn_reflns_limit_k_max 28
_diffrn_reflns_limit_k_min -32
_diffrn_reflns_limit_l_max 19
_diffrn_reflns_limit_l_min -18
_diffrn_reflns_number 20037
_diffrn_reflns_point_group_measured_fraction_full 0.971
_diffrn_reflns_point_group_measured_fraction_max 0.986
_diffrn_reflns_theta_full 25.242
_diffrn_reflns_theta_max 35.000
_diffrn_reflns_theta_min 3.0
_diffrn_source 'SuperNova (Mo) X-ray Source'
_exptl_absorpt_coefficient_mu 0.810
_exptl_absorpt_correction_T_max 1.00000
_exptl_absorpt_correction_T_min 0.95183
_exptl_absorpt_correction_type multi-scan
_exptl_absorpt_process_details
;
CrysAlisPro, Agilent Technologies,
Version 1.171.36.28 (release 01-02-2013 CrysAlis171 .NET)
(compiled Feb  1 2013,16:14:44)
Empirical absorption correction using spherical harmonics,
 implemented in SCALE3 ABSPACK scaling algorithm.
;
_exptl_crystal_colour 'clear dark red'
_exptl_crystal_colour_lustre clear
_exptl_crystal_colour_modifier dark
_exptl_crystal_colour_primary red
_exptl_crystal_density_diffrn 1.483
_exptl_crystal_description rhombohedral
_exptl_crystal_F_000 1048
_exptl_crystal_recrystallization_method 'From dichloromethane / hexane'
_exptl_crystal_size_max 0.2545
_exptl_crystal_size_mid 0.1583
_exptl_crystal_size_min 0.0602
_refine_diff_density_max 0.948
_refine_diff_density_min -0.687
_refine_diff_density_rms 0.084
_refine_ls_extinction_method none
_refine_ls_goodness_of_fit_ref 1.018
_refine_ls_hydrogen_treatment constr
_refine_ls_matrix_type full
_refine_ls_number_parameters 323
_refine_ls_number_reflns 9829
_refine_ls_number_restraints 94
_refine_ls_restrained_S_all 1.052
_refine_ls_R_factor_all 0.0892
_refine_ls_R_factor_gt 0.0582
_refine_ls_shift/su_max 0.001
_refine_ls_shift/su_mean 0.000
_refine_ls_structure_factor_coef Fsqd
_refine_ls_weighting_details 'w=1/[\s^2^(Fo^2^)+(0.0647P)^2^+1.8580P] where P=(Fo^2^+2Fc^2^)/3'
_refine_ls_weighting_scheme calc
_refine_ls_wR_factor_gt 0.1380
_refine_ls_wR_factor_ref 0.1572
_reflns_Friedel_coverage 0.000
_reflns_number_gt 6849
_reflns_number_total 9829
_reflns_threshold_expression 'I > 2\s(I)'
_cod_data_source_file om500928w_si_001.cif
_cod_data_source_block bb251
_cod_depositor_comments 'Adding full bibliography for 4085022--4085023.cif.'
_cod_original_cell_volume 2267.37(9)
_cod_database_code 4085023
_chemical_oxdiff_formula 'C25 H30 B1 Co1 F4 O2'
_chemical_oxdiff_usercomment 'bugenhagen / prosenc / .2 .2 .1 / plate'
_shelx_space_group_comment
;
The symmetry employed for this shelxl refinement is uniquely defined
by the following loop, which should always be used as a source of
symmetry information in preference to the above space-group names.
They are only intended as comments.
;
_shelxl_version_number 2013-3

loop_
_space_group_symop_operation_xyz
'x, y, z'
'-x+1/2, y+1/2, -z+1/2'
'-x, -y, -z'
'x-1/2, -y-1/2, z-1/2'

loop_
_atom_site_label
_atom_site_type_symbol
_atom_site_fract_x
_atom_site_fract_y
_atom_site_fract_z
_atom_site_U_iso_or_equiv
_atom_site_adp_type
_atom_site_occupancy
_atom_site_site_symmetry_order
_atom_site_calc_flag
_atom_site_refinement_flags_posn
_atom_site_refinement_flags_adp
_atom_site_refinement_flags_occupancy
_atom_site_disorder_assembly
_atom_site_disorder_group
Co1 Co 0.83221(2) 0.71936(2) 0.70993(2) 0.01961(7) Uani 1 1 d . . . . .
C6 C 0.73829(18) 0.66379(11) 0.56434(15) 0.0236(3) Uani 1 1 d . . . . .
C13 C 0.71576(18) 0.78034(10) 0.57906(15) 0.0224(3) Uani 1 1 d . . . . .
C1 C 0.74163(19) 0.84937(11) 0.56096(16) 0.0251(4) Uani 1 1 d . . . . .
H1 H 0.6955 0.8840 0.5924 0.030 Uiso 1 1 calc R U . . .
C4 C 0.8837(2) 0.74548(12) 0.46426(16) 0.0266(4) Uani 1 1 d . . . . .
H4 H 0.9316 0.7119 0.4320 0.032 Uiso 1 1 calc R U . . .
C12 C 0.62975(18) 0.74901(10) 0.64619(16) 0.0228(3) Uani 1 1 d . . . . .
H12 H 0.5778 0.7716 0.6925 0.027 Uiso 1 1 calc R U . . .
C7 C 0.7716(2) 0.59576(11) 0.54257(17) 0.0274(4) Uani 1 1 d . . . . .
H7 H 0.8410 0.5859 0.5015 0.033 Uiso 1 1 calc R U . . .
O2 O 0.52956(16) 0.50338(8) 0.66738(14) 0.0320(3) Uani 1 1 d . . . . .
C11 C 0.63609(18) 0.67748(10) 0.63095(15) 0.0221(3) Uani 1 1 d . . . . .
O1 O 0.87405(17) 0.92677(9) 0.47105(14) 0.0346(3) Uani 1 1 d . . . . .
C5 C 0.78654(18) 0.72780(11) 0.53154(15) 0.0234(4) Uani 1 1 d . . . . .
C10 C 0.56270(19) 0.62377(11) 0.66896(16) 0.0246(4) Uani 1 1 d . . . . .
H10 H 0.4941 0.6322 0.7114 0.030 Uiso 1 1 calc R U . . .
C8 C 0.7019(2) 0.54576(11) 0.58187(18) 0.0282(4) Uani 1 1 d . . . . .
H8 H 0.7247 0.5005 0.5693 0.034 Uiso 1 1 calc R U . . .
C2 C 0.8361(2) 0.86359(11) 0.49612(17) 0.0273(4) Uani 1 1 d . . . . .
C9 C 0.5941(2) 0.55943(11) 0.64237(17) 0.0263(4) Uani 1 1 d . . . . .
C3 C 0.9056(2) 0.81176(13) 0.44779(17) 0.0297(4) Uani 1 1 d . . . . .
H3 H 0.9693 0.8241 0.4026 0.036 Uiso 1 1 calc R U . . .
C15 C 0.4115(2) 0.51246(11) 0.7120(2) 0.0304(4) Uani 1 1 d . . . . .
H15A H 0.4391 0.5345 0.7875 0.046 Uiso 1 1 calc R U . . .
H15B H 0.3695 0.4687 0.7207 0.046 Uiso 1 1 calc R U . . .
H15C H 0.3432 0.5405 0.6591 0.046 Uiso 1 1 calc R U . . .
C14 C 0.8067(3) 0.98073(14) 0.5105(2) 0.0400(5) Uani 1 1 d . . . . .
H14A H 0.8229 0.9784 0.5947 0.060 Uiso 1 1 calc R U . . .
H14B H 0.7060 0.9784 0.4757 0.060 Uiso 1 1 calc R U . . .
H14C H 0.8441 1.0231 0.4886 0.060 Uiso 1 1 calc R U . . .
C17 C 1.0298(2) 0.75519(13) 0.77767(17) 0.0304(4) Uani 1 1 d . . . . .
C18 C 1.0303(2) 0.68400(13) 0.77791(18) 0.0330(5) Uani 1 1 d . . . . .
C19 C 0.9363(2) 0.66239(11) 0.84558(19) 0.0303(4) Uani 1 1 d . . . . .
C20 C 0.87745(18) 0.72120(12) 0.88535(16) 0.0263(4) Uani 1 1 d . . . . .
C16 C 0.9343(2) 0.77851(11) 0.84285(17) 0.0261(4) Uani 1 1 d . . . . .
C22 C 1.1143(3) 0.8010(2) 0.7209(2) 0.0602(10) Uani 1 1 d . . . . .
H22A H 1.0536 0.8363 0.6786 0.090 Uiso 1 1 calc R U . . .
H22B H 1.1551 0.7752 0.6670 0.090 Uiso 1 1 calc R U . . .
H22C H 1.1893 0.8215 0.7799 0.090 Uiso 1 1 calc R U . . .
C23 C 1.1127(3) 0.6405(2) 0.7158(3) 0.0663(11) Uani 1 1 d . . . . .
H23A H 1.1100 0.6597 0.6396 0.099 Uiso 1 1 calc R U . . .
H23B H 1.0721 0.5953 0.7065 0.099 Uiso 1 1 calc R U . . .
H23C H 1.2100 0.6379 0.7606 0.099 Uiso 1 1 calc R U . . .
C24 C 0.9050(4) 0.59169(15) 0.8705(3) 0.0650(11) Uani 1 1 d . . . . .
H24A H 0.9418 0.5615 0.8198 0.098 Uiso 1 1 calc R U . . .
H24B H 0.8035 0.5857 0.8569 0.098 Uiso 1 1 calc R U . . .
H24C H 0.9492 0.5812 0.9513 0.098 Uiso 1 1 calc R U . . .
C25 C 0.7762(3) 0.7205(2) 0.9608(2) 0.0632(11) Uani 1 1 d . . . . .
H25A H 0.7190 0.6797 0.9456 0.095 Uiso 1 1 calc R U . . .
H25B H 0.7155 0.7600 0.9443 0.095 Uiso 1 1 calc R U . . .
H25C H 0.8276 0.7212 1.0420 0.095 Uiso 1 1 calc R U . . .
C21 C 0.9004(3) 0.85025(14) 0.8601(3) 0.0528(8) Uani 1 1 d . . . . .
H21A H 0.8142 0.8527 0.8876 0.079 Uiso 1 1 calc R U . . .
H21B H 0.8874 0.8744 0.7867 0.079 Uiso 1 1 calc R U . . .
H21C H 0.9775 0.8707 0.9174 0.079 Uiso 1 1 calc R U . . .
F1 F -0.0850(2) 0.43660(11) 0.7769(2) 0.0466(5) Uani 0.8 1 d D . P A 1
F2 F 0.1102(3) 0.45883(14) 0.7141(3) 0.0699(9) Uani 0.8 1 d D . P A 1
F3 F 0.0699(3) 0.35308(13) 0.7652(3) 0.0859(11) Uani 0.8 1 d D . P A 1
F4 F -0.0607(3) 0.3962(2) 0.6069(3) 0.0958(11) Uani 0.8 1 d D . P A 1
B1 B 0.0101(4) 0.41218(15) 0.7195(3) 0.0328(7) Uani 0.8 1 d D . P A 1
F4A F -0.0133(10) 0.3600(4) 0.6848(8) 0.0540(15) Uiso 0.2 1 d D U P B 2
F3A F 0.1774(9) 0.3966(7) 0.8169(10) 0.116(5) Uiso 0.2 1 d D . P B 2
F1A F -0.0331(10) 0.4348(5) 0.8225(8) 0.0540(15) Uiso 0.2 1 d D U P B 2
B1A B 0.0480(9) 0.4138(4) 0.7500(7) 0.035(4) Uiso 0.2 1 d D . P B 2
F2A F 0.0624(11) 0.4654(5) 0.6768(8) 0.0540(15) Uiso 0.2 1 d D U P B 2

loop_
_atom_site_aniso_label
_atom_site_aniso_U_11
_atom_site_aniso_U_22
_atom_site_aniso_U_33
_atom_site_aniso_U_23
_atom_site_aniso_U_13
_atom_site_aniso_U_12
Co1 0.01242(10) 0.03125(14) 0.01270(10) -0.00262(9) -0.00190(7) 0.00054(9)
C6 0.0160(7) 0.0382(10) 0.0140(7) -0.0056(7) -0.0014(5) 0.0007(7)
C13 0.0146(6) 0.0357(9) 0.0138(7) -0.0025(7) -0.0027(5) 0.0016(6)
C1 0.0185(7) 0.0356(10) 0.0178(8) 0.0001(7) -0.0022(6) 0.0023(7)
C4 0.0184(7) 0.0446(11) 0.0149(7) -0.0008(7) 0.0000(6) 0.0059(7)
C12 0.0152(7) 0.0349(10) 0.0164(7) -0.0045(7) -0.0003(6) 0.0023(6)
C7 0.0206(8) 0.0406(11) 0.0186(8) -0.0086(7) 0.0001(6) 0.0040(7)
O2 0.0278(7) 0.0355(8) 0.0320(8) -0.0083(6) 0.0059(6) -0.0035(6)
C11 0.0144(6) 0.0348(9) 0.0149(7) -0.0049(6) -0.0008(5) -0.0014(6)
O1 0.0292(7) 0.0451(9) 0.0286(8) 0.0086(7) 0.0051(6) -0.0026(7)
C5 0.0159(7) 0.0380(10) 0.0136(7) -0.0042(6) -0.0017(5) 0.0020(7)
C10 0.0168(7) 0.0367(10) 0.0186(8) -0.0067(7) 0.0007(6) -0.0019(7)
C8 0.0224(8) 0.0366(10) 0.0231(9) -0.0090(8) 0.0006(7) 0.0021(7)
C2 0.0211(8) 0.0394(10) 0.0181(8) 0.0039(7) -0.0017(6) 0.0006(7)
C9 0.0201(8) 0.0357(10) 0.0202(8) -0.0063(7) -0.0006(6) -0.0029(7)
C3 0.0207(8) 0.0504(13) 0.0167(8) 0.0042(8) 0.0017(6) 0.0028(8)
C15 0.0323(10) 0.0306(10) 0.0280(10) -0.0056(8) 0.0068(8) -0.0045(8)
C14 0.0379(12) 0.0430(13) 0.0358(12) 0.0053(10) 0.0021(10) -0.0090(10)
C17 0.0157(7) 0.0569(13) 0.0159(8) 0.0046(8) -0.0017(6) -0.0077(8)
C18 0.0181(8) 0.0548(13) 0.0209(9) -0.0111(9) -0.0058(6) 0.0111(8)
C19 0.0253(9) 0.0320(10) 0.0248(9) 0.0025(8) -0.0115(7) -0.0025(7)
C20 0.0146(7) 0.0484(11) 0.0139(7) 0.0008(7) -0.0004(5) -0.0024(7)
C16 0.0221(8) 0.0320(9) 0.0180(8) -0.0033(7) -0.0078(6) 0.0003(7)
C22 0.0320(12) 0.114(3) 0.0278(12) 0.0234(15) -0.0065(9) -0.0317(15)
C23 0.0352(13) 0.113(3) 0.0390(14) -0.0382(17) -0.0145(11) 0.0386(16)
C24 0.0636(19) 0.0418(14) 0.063(2) 0.0208(14) -0.0385(16) -0.0202(14)
C25 0.0209(10) 0.150(4) 0.0196(10) 0.0054(15) 0.0060(8) -0.0025(15)
C21 0.0588(17) 0.0356(12) 0.0438(15) -0.0133(11) -0.0280(13) 0.0092(12)
F1 0.0454(11) 0.0518(11) 0.0536(13) -0.0008(10) 0.0333(10) 0.0071(9)
F2 0.0520(15) 0.0678(16) 0.101(3) 0.0005(16) 0.0408(16) -0.0263(13)
F3 0.0581(15) 0.0588(15) 0.156(3) 0.0434(18) 0.0559(19) 0.0256(12)
F4 0.079(2) 0.135(3) 0.070(2) -0.041(2) 0.0104(16) 0.015(2)
B1 0.0279(15) 0.0294(15) 0.045(2) -0.0031(13) 0.0169(17) -0.0012(11)

loop_
_atom_type_symbol
_atom_type_description
_atom_type_scat_dispersion_real
_atom_type_scat_dispersion_imag
_atom_type_scat_source
C C 0.0033 0.0016 'International Tables Vol C Tables 4.2.6.8 and 6.1.1.4'
H H 0.0000 0.0000 'International Tables Vol C Tables 4.2.6.8 and 6.1.1.4'
B B 0.0013 0.0007 'International Tables Vol C Tables 4.2.6.8 and 6.1.1.4'
Co Co 0.3494 0.9721 'International Tables Vol C Tables 4.2.6.8 and 6.1.1.4'
F F 0.0171 0.0103 'International Tables Vol C Tables 4.2.6.8 and 6.1.1.4'
O O 0.0106 0.0060 'International Tables Vol C Tables 4.2.6.8 and 6.1.1.4'

loop_
_exptl_crystal_face_index_h
_exptl_crystal_face_index_k
_exptl_crystal_face_index_l
_exptl_crystal_face_perp_dist
_exptl_oxdiff_crystal_face_indexfrac_h
_exptl_oxdiff_crystal_face_indexfrac_k
_exptl_oxdiff_crystal_face_indexfrac_l
_exptl_oxdiff_crystal_face_x
_exptl_oxdiff_crystal_face_y
_exptl_oxdiff_crystal_face_z
10 4 8 0.1250 10.0785 4.3466 8.0206 -0.1303 -0.5407 0.8311
8 21 -8 0.0617 7.6478 21.1280 -8.0749 0.1492 0.6271 0.7645
1 17 -13 0.0768 0.6669 17.3365 -13.0103 0.2286 0.9562 0.1830
-8 -21 7 0.0614 -8.4061 -20.8810 7.0155 -0.1314 -0.5530 -0.8227
14 3 -3 0.1218 13.7366 3.2216 -2.7888 0.4299 -0.2059 0.8791
0 26 6 0.0482 -0.3193 25.9566 6.2938 -0.7417 0.3523 0.5707
-14 -4 3 0.1247 -13.7120 -3.5495 2.7040 -0.4198 0.2011 -0.8851
0 -26 -6 0.0515 -0.1460 -25.9541 -6.1726 0.7240 -0.3439 -0.5980
8 -22 -7 0.0558 7.6023 -21.8345 -7.1948 0.9018 -0.4293 -0.0498
10 14 -11 0.0788 10.1333 13.5273 -10.8112 0.4682 0.4925 0.7337
-1 -1 17 0.0518 -0.7337 -0.8212 16.5090 -0.6762 -0.7140 0.1812
-10 -13 11 0.0556 -9.9657 -13.2980 11.1797 -0.4828 -0.5079 -0.7134
2 2 -17 0.1057 1.5021 1.8540 -16.6282 0.6831 0.7212 -0.1151
0 -28 1 0.0169 0.4912 -27.9975 0.8743 0.4925 -0.7167 -0.4937
1 28 -1 0.0318 0.7619 28.0128 -0.7499 -0.4635 0.6749 0.5741

loop_
_geom_angle_atom_site_label_1
_geom_angle_atom_site_label_2
_geom_angle_atom_site_label_3
_geom_angle
C6 Co1 C13 68.30(8)
C6 Co1 C11 40.42(7)
C13 Co1 C11 67.37(8)
C12 Co1 C6 69.07(7)
C12 Co1 C13 40.68(8)
C12 Co1 C11 40.54(8)
C12 Co1 C5 68.91(7)
C12 Co1 C17 142.76(10)
C12 Co1 C18 176.21(10)
C5 Co1 C6 40.74(8)
C5 Co1 C13 40.59(7)
C5 Co1 C11 67.74(7)
C17 Co1 C6 134.93(8)
C17 Co1 C13 113.10(8)
C17 Co1 C11 175.22(9)
C17 Co1 C5 109.30(8)
C17 Co1 C18 40.49(10)
C18 Co1 C6 109.84(8)
C18 Co1 C13 142.71(9)
C18 Co1 C11 136.41(9)
C18 Co1 C5 112.81(8)
C19 Co1 C6 113.91(9)
C19 Co1 C13 175.60(9)
C19 Co1 C12 135.79(9)
C19 Co1 C11 111.59(8)
C19 Co1 C5 143.48(9)
C19 Co1 C17 68.32(9)
C19 Co1 C18 40.93(10)
C20 Co1 C6 144.42(9)
C20 Co1 C13 134.80(8)
C20 Co1 C12 109.49(8)
C20 Co1 C11 114.87(7)
C20 Co1 C5 174.31(9)
C20 Co1 C17 68.43(8)
C20 Co1 C18 69.14(8)
C20 Co1 C19 41.28(9)
C20 Co1 C16 40.73(9)
C16 Co1 C6 174.56(9)
C16 Co1 C13 109.03(8)
C16 Co1 C12 112.27(8)
C16 Co1 C11 143.72(8)
C16 Co1 C5 134.24(9)
C16 Co1 C17 41.02(9)
C16 Co1 C18 69.17(8)
C16 Co1 C19 69.10(8)
C7 C6 Co1 125.38(13)
C7 C6 C11 119.75(19)
C7 C6 C5 132.93(18)
C11 C6 Co1 70.77(10)
C5 C6 Co1 69.36(10)
C5 C6 C11 107.31(17)
C1 C13 Co1 126.01(13)
C1 C13 C12 130.79(18)
C1 C13 C5 121.31(17)
C12 C13 Co1 67.86(10)
C12 C13 C5 107.82(18)
C5 C13 Co1 69.06(10)
C13 C1 H1 121.5
C2 C1 C13 117.00(19)
C2 C1 H1 121.5
C5 C4 H4 121.0
C3 C4 H4 121.0
C3 C4 C5 118.04(19)
Co1 C12 H12 122.1
C13 C12 Co1 71.47(10)
C13 C12 H12 126.0
C13 C12 C11 108.08(16)
C11 C12 Co1 72.14(10)
C11 C12 H12 126.0
C6 C7 H7 120.8
C8 C7 C6 118.48(18)
C8 C7 H7 120.8
C9 O2 C15 116.90(17)
C6 C11 Co1 68.81(10)
C12 C11 Co1 67.32(10)
C12 C11 C6 108.20(17)
C10 C11 Co1 129.40(13)
C10 C11 C6 120.26(18)
C10 C11 C12 131.54(17)
C2 O1 C14 117.24(18)
C6 C5 Co1 69.90(10)
C13 C5 Co1 70.35(10)
C13 C5 C6 108.22(16)
C4 C5 Co1 125.75(13)
C4 C5 C6 132.43(18)
C4 C5 C13 119.35(19)
C11 C10 H10 121.0
C9 C10 C11 117.99(18)
C9 C10 H10 121.0
C7 C8 H8 119.1
C7 C8 C9 121.8(2)
C9 C8 H8 119.1
C1 C2 C3 122.0(2)
O1 C2 C1 124.8(2)
O1 C2 C3 113.23(18)
O2 C9 C10 125.24(18)
O2 C9 C8 113.18(18)
C10 C9 C8 121.6(2)
C4 C3 C2 122.31(19)
C4 C3 H3 118.8
C2 C3 H3 118.8
O2 C15 H15A 109.5
O2 C15 H15B 109.5
O2 C15 H15C 109.5
H15A C15 H15B 109.5
H15A C15 H15C 109.5
H15B C15 H15C 109.5
O1 C14 H14A 109.5
O1 C14 H14B 109.5
O1 C14 H14C 109.5
H14A C14 H14B 109.5
H14A C14 H14C 109.5
H14B C14 H14C 109.5
C18 C17 Co1 69.81(12)
C18 C17 C16 109.02(18)
C18 C17 C22 127.4(3)
C16 C17 Co1 69.11(10)
C16 C17 C22 123.6(3)
C22 C17 Co1 127.56(15)
C17 C18 Co1 69.70(11)
C17 C18 C19 107.44(18)
C17 C18 C23 125.4(3)
C19 C18 Co1 69.22(11)
C19 C18 C23 127.1(3)
C23 C18 Co1 125.36(15)
C18 C19 Co1 69.85(12)
C18 C19 C20 107.81(19)
C18 C19 C24 126.2(3)
C20 C19 Co1 69.05(11)
C20 C19 C24 126.0(3)
C24 C19 Co1 126.62(15)
C19 C20 Co1 69.66(11)
C19 C20 C25 124.7(3)
C16 C20 Co1 69.83(11)
C16 C20 C19 108.36(17)
C16 C20 C25 126.9(3)
C25 C20 Co1 127.27(14)
C17 C16 Co1 69.87(11)
C17 C16 C21 125.6(2)
C20 C16 Co1 69.45(11)
C20 C16 C17 107.36(19)
C20 C16 C21 127.0(2)
C21 C16 Co1 125.17(14)
C17 C22 H22A 109.5
C17 C22 H22B 109.5
C17 C22 H22C 109.5
H22A C22 H22B 109.5
H22A C22 H22C 109.5
H22B C22 H22C 109.5
C18 C23 H23A 109.5
C18 C23 H23B 109.5
C18 C23 H23C 109.5
H23A C23 H23B 109.5
H23A C23 H23C 109.5
H23B C23 H23C 109.5
C19 C24 H24A 109.5
C19 C24 H24B 109.5
C19 C24 H24C 109.5
H24A C24 H24B 109.5
H24A C24 H24C 109.5
H24B C24 H24C 109.5
C20 C25 H25A 109.5
C20 C25 H25B 109.5
C20 C25 H25C 109.5
H25A C25 H25B 109.5
H25A C25 H25C 109.5
H25B C25 H25C 109.5
C16 C21 H21A 109.5
C16 C21 H21B 109.5
C16 C21 H21C 109.5
H21A C21 H21B 109.5
H21A C21 H21C 109.5
H21B C21 H21C 109.5
F1 B1 F4 108.5(3)
F2 B1 F1 111.5(3)
F2 B1 F3 110.9(3)
F2 B1 F4 108.1(3)
F3 B1 F1 112.7(3)
F3 B1 F4 104.9(3)
F4A B1A F2A 108.7(6)
F3A B1A F4A 110.8(6)
F3A B1A F2A 109.5(6)
F1A B1A F4A 110.5(6)
F1A B1A F3A 107.8(6)
F1A B1A F2A 109.5(6)

loop_
_geom_bond_atom_site_label_1
_geom_bond_atom_site_label_2
_geom_bond_distance
Co1 C6 2.0805(18)
Co1 C13 2.0907(19)
Co1 C12 2.0425(18)
Co1 C11 2.1070(17)
Co1 C5 2.0733(18)
Co1 C17 2.0474(19)
Co1 C18 2.0488(19)
Co1 C19 2.040(2)
Co1 C20 2.0323(19)
Co1 C16 2.0373(19)
C6 C7 1.432(3)
C6 C11 1.447(3)
C6 C5 1.446(3)
C13 C1 1.424(3)
C13 C12 1.437(3)
C13 C5 1.445(3)
C1 H1 0.9500
C1 C2 1.371(3)
C4 H4 0.9500
C4 C5 1.430(3)
C4 C3 1.359(3)
C12 H12 0.9500
C12 C11 1.439(3)
C7 H7 0.9500
C7 C8 1.354(3)
O2 C9 1.352(3)
O2 C15 1.399(3)
C11 C10 1.423(3)
O1 C2 1.365(3)
O1 C14 1.401(3)
C10 H10 0.9500
C10 C9 1.372(3)
C8 H8 0.9500
C8 C9 1.443(3)
C2 C3 1.432(3)
C3 H3 0.9500
C15 H15A 0.9800
C15 H15B 0.9800
C15 H15C 0.9800
C14 H14A 0.9800
C14 H14B 0.9800
C14 H14C 0.9800
C17 C18 1.417(4)
C17 C16 1.431(3)
C17 C22 1.499(3)
C18 C19 1.430(3)
C18 C23 1.498(3)
C19 C20 1.436(3)
C19 C24 1.486(4)
C20 C16 1.416(3)
C20 C25 1.492(3)
C16 C21 1.492(3)
C22 H22A 0.9800
C22 H22B 0.9800
C22 H22C 0.9800
C23 H23A 0.9800
C23 H23B 0.9800
C23 H23C 0.9800
C24 H24A 0.9800
C24 H24B 0.9800
C24 H24C 0.9800
C25 H25A 0.9800
C25 H25B 0.9800
C25 H25C 0.9800
C21 H21A 0.9800
C21 H21B 0.9800
C21 H21C 0.9800
F1 B1 1.372(3)
F2 B1 1.367(3)
F3 B1 1.370(4)
F4 B1 1.394(4)
F4A B1A 1.376(6)
F3A B1A 1.375(6)
F1A B1A 1.373(6)
B1A F2A 1.377(6)
